data_2311616
loop_
_publ_author_name
'Gomathi, Sundaramoorthy'
'Muthiah, Packianathan Thomas'

_publ_section_title
;
 Supramolecular architecture of metal-organic frameworks involving
 dinuclear copper paddle-wheel complexes.
;
_journal_coeditor_code OV3037
_journal_issue 'Pt 12'
_journal_name_full 'Acta crystallographica. Section C, Crystal structure communications'
_journal_page_first 1498
_journal_page_last 1502
_journal_paper_doi 10.1107/S0108270113031429
_journal_volume 69
_journal_year 2013
_chemical_formula_iupac '[Cu2 (C8 H7 O3)4 (C3 H7 N O)2]'
_chemical_formula_moiety 'C38 H42 Cu2 N2 O14'
_chemical_formula_sum 'C38 H42 Cu2 N2 O14'
_chemical_formula_weight 877.84
_chemical_name_systematic
Tetrakis(\m-4-methoxybenzoato-\k^2^<i>O</i>:<i>O</i>')bis[(dimethylformamide-\k<i>O</i>)copper(II)]
_space_group_IT_number 14
_space_group_name_Hall '-P 2ybc'
_space_group_name_H-M_alt 'P 1 21/c 1'
_symmetry_cell_setting monoclinic
_symmetry_space_group_name_Hall '-P 2ybc'
_symmetry_space_group_name_H-M 'P 1 21/c 1'
_atom_sites_solution_hydrogens geom
_atom_sites_solution_primary direct
_atom_sites_solution_secondary difmap
_cell_angle_alpha 90
_cell_angle_beta 101.0420(10)
_cell_angle_gamma 90
_cell_formula_units_Z 2
_cell_length_a 12.2001(2)
_cell_length_b 18.1548(4)
_cell_length_c 9.2514(2)
_cell_measurement_reflns_used 3473
_cell_measurement_temperature 296
_cell_measurement_theta_max 24.9
_cell_measurement_theta_min 1.7
_cell_volume 2011.16(7)
_computing_cell_refinement 'SAINT (Bruker, 2008)'
_computing_data_collection 'APEX2 (Bruker, 2008)'
_computing_data_reduction 'SAINT (Bruker, 2008)'
_computing_molecular_graphics
;
PLATON (Spek, 2009), Mercury (Macrae <i>et al.</i>, 2008)
and POVRay (Cason, 2004)
;
_computing_publication_material
;
PLATON (Spek, 2009) and publCIF (Westrip, 2010)
;
_computing_structure_refinement 'SHELXL97 (Sheldrick, 2008)'
_computing_structure_solution 'SHELXS97 (Sheldrick, 2008)'
_diffrn_ambient_temperature 296
_diffrn_measured_fraction_theta_full 0.992
_diffrn_measured_fraction_theta_max 0.992
_diffrn_measurement_device_type 'Bruker SMART APEXII CCD area-detector'
_diffrn_measurement_method '\f and \w scans'
_diffrn_radiation_monochromator graphite
_diffrn_radiation_source 'fine-focus sealed tube'
_diffrn_radiation_type MoK\a
_diffrn_radiation_wavelength 0.71073
_diffrn_reflns_av_R_equivalents 0.0446
_diffrn_reflns_av_sigmaI/netI 0.0263
_diffrn_reflns_limit_h_max 14
_diffrn_reflns_limit_h_min -13
_diffrn_reflns_limit_k_max 21
_diffrn_reflns_limit_k_min -21
_diffrn_reflns_limit_l_max 10
_diffrn_reflns_limit_l_min -10
_diffrn_reflns_number 32954
_diffrn_reflns_reduction_process
;
;
_diffrn_reflns_theta_full 24.91
_diffrn_reflns_theta_max 24.91
_diffrn_reflns_theta_min 1.70
_diffrn_standards_number 0
_exptl_absorpt_coefficient_mu 1.125
_exptl_absorpt_correction_T_max 0.936
_exptl_absorpt_correction_T_min 0.905
_exptl_absorpt_correction_type multi-scan
_exptl_absorpt_process_details '(SADABS; Bruker, 2008)'
_exptl_crystal_colour green
_exptl_crystal_density_diffrn 1.450
_exptl_crystal_density_method 'Not Measured'
_exptl_crystal_description prism
_exptl_crystal_F_000 908
_exptl_crystal_size_max 0.090
_exptl_crystal_size_mid 0.070
_exptl_crystal_size_min 0.060
_refine_diff_density_max 0.569
_refine_diff_density_min -0.233
_refine_ls_extinction_method none
_refine_ls_goodness_of_fit_ref 1.027
_refine_ls_hydrogen_treatment constr
_refine_ls_matrix_type full
_refine_ls_number_parameters 257
_refine_ls_number_reflns 3473
_refine_ls_number_restraints 0
_refine_ls_restrained_S_all 1.027
_refine_ls_R_factor_all 0.0600
_refine_ls_R_factor_gt 0.0384
_refine_ls_shift/su_max 0.001
_refine_ls_shift/su_mean 0.000
_refine_ls_structure_factor_coef Fsqd
_refine_ls_weighting_details 'calc w=1/[\s^2^(Fo^2^)+(0.0481P)^2^+1.0802P] where P=(Fo^2^+2Fc^2^)/3'
_refine_ls_weighting_scheme calc
_refine_ls_wR_factor_gt 0.0928
_refine_ls_wR_factor_ref 0.1053
_reflns_number_gt 2564
_reflns_number_total 3473
_reflns_threshold_expression I>2\s(I)
_cod_data_source_file ov3037sup1.cif
_cod_data_source_block II
_cod_original_sg_symbol_H-M 'P 21/c'
_cod_database_code 2311616

loop_
_symmetry_equiv_pos_site_id
_symmetry_equiv_pos_as_xyz
1 x,y,z
2 -x,1/2+y,1/2-z
3 -x,-y,-z
4 x,1/2-y,1/2+z

loop_
_atom_site_aniso_label
_atom_site_aniso_U_11
_atom_site_aniso_U_22
_atom_site_aniso_U_33
_atom_site_aniso_U_12
_atom_site_aniso_U_13
_atom_site_aniso_U_23
Cu1 0.0766(3) 0.0623(3) 0.0426(2) 0.0156(2) 0.0175(2) 0.0121(2)
O1 0.0916(17) 0.0874(17) 0.0626(14) 0.0321(15) 0.0349(13) 0.0212(13)
O2 0.0820(16) 0.0734(15) 0.0649(15) 0.0057(12) 0.0104(12) 0.0175(12)
O3 0.0984(17) 0.0638(15) 0.0551(14) 0.0105(12) 0.0056(12) 0.0053(11)
O4 0.0788(15) 0.0724(15) 0.0524(13) 0.0143(12) 0.0205(11) 0.0101(11)
O5 0.0876(16) 0.0639(14) 0.0488(13) 0.0102(12) 0.0147(11) 0.0113(11)
O6 0.114(2) 0.078(2) 0.158(3) 0.0109(18) 0.025(2) -0.011(2)
O7 0.100(2) 0.171(3) 0.094(2) 0.042(2) 0.0551(18) 0.021(2)
N1 0.100(2) 0.0635(18) 0.0499(16) -0.0109(16) 0.0030(15) 0.0124(14)
C1 0.075(2) 0.069(2) 0.0538(19) 0.0150(18) 0.0268(17) 0.0077(17)
C2 0.068(2) 0.066(2) 0.065(2) 0.0118(17) 0.0276(17) 0.0068(17)
C3 0.111(3) 0.069(2) 0.090(3) 0.014(2) -0.001(2) -0.004(2)
C4 0.110(3) 0.080(3) 0.107(3) 0.018(3) -0.006(3) -0.009(3)
C5 0.073(2) 0.083(3) 0.102(3) 0.011(2) 0.020(2) -0.009(2)
C6 0.112(4) 0.058(2) 0.141(4) 0.005(2) 0.018(3) 0.017(3)
C7 0.091(3) 0.078(3) 0.123(4) 0.003(2) 0.000(3) 0.024(3)
C8 0.116(4) 0.110(4) 0.148(5) 0.013(3) 0.037(3) 0.014(3)
C9 0.070(2) 0.064(2) 0.0528(19) 0.0036(17) 0.0185(16) 0.0000(16)
C10 0.0631(19) 0.0606(19) 0.0503(18) -0.0012(15) 0.0150(14) -0.0030(15)
C11 0.073(2) 0.078(2) 0.056(2) 0.0074(18) 0.0145(17) 0.0075(17)
C12 0.068(2) 0.105(3) 0.080(3) 0.020(2) 0.024(2) 0.010(2)
C13 0.073(2) 0.094(3) 0.068(2) -0.001(2) 0.0306(19) 0.000(2)
C14 0.068(2) 0.084(2) 0.0511(19) -0.0009(18) 0.0147(16) 0.0056(17)
C15 0.066(2) 0.071(2) 0.0534(19) 0.0057(17) 0.0131(16) 0.0024(16)
C16 0.138(4) 0.184(5) 0.087(3) 0.035(4) 0.068(3) 0.014(3)
C17 0.086(2) 0.063(2) 0.0487(19) -0.0012(17) 0.0072(17) 0.0094(16)
C18 0.128(4) 0.072(3) 0.076(3) 0.009(2) -0.014(2) 0.012(2)
C19 0.155(4) 0.101(3) 0.052(2) -0.033(3) 0.023(2) 0.015(2)

loop_
_atom_site_type_symbol
_atom_site_label
_atom_site_fract_x
_atom_site_fract_y
_atom_site_fract_z
_atom_site_U_iso_or_equiv
_atom_site_thermal_displace_type
_atom_site_calc_flag
_atom_site_refinement_flags
_atom_site_occupancy
Cu Cu1 0.55072(3) 0.45201(2) 0.09644(4) 0.0597(2) Uani . . 1.000
O O1 0.5703(2) 0.51884(14) -0.1977(2) 0.0779(9) Uani . . 1.000
O O2 0.54988(19) 0.61824(13) 0.0277(3) 0.0739(9) Uani . . 1.000
O O3 0.6394(2) 0.53650(13) 0.1882(2) 0.0736(9) Uani . . 1.000
O O4 0.65873(18) 0.43842(12) -0.0319(2) 0.0668(8) Uani . . 1.000
O O5 0.61516(19) 0.36784(12) 0.2586(2) 0.0666(8) Uani . . 1.000
O O6 0.8945(3) 0.82733(17) 0.4535(4) 0.1168(14) Uani . . 1.000
O O7 0.9425(2) 0.4022(2) -0.5281(3) 0.1168(14) Uani . . 1.000
N N1 0.6014(3) 0.31144(16) 0.4744(3) 0.0726(10) Uani . . 1.000
C C1 0.6227(3) 0.60117(19) 0.1390(4) 0.0640(11) Uani . . 1.000
C C2 0.6927(3) 0.66211(19) 0.2184(4) 0.0644(12) Uani . . 1.000
C C3 0.7845(4) 0.6489(2) 0.3284(5) 0.0927(16) Uani . . 1.000
C C4 0.8480(4) 0.7046(2) 0.4012(5) 0.1026(17) Uani . . 1.000
C C5 0.8221(3) 0.7752(2) 0.3684(5) 0.0856(16) Uani . . 1.000
C C6 0.7328(4) 0.7916(2) 0.2640(6) 0.105(2) Uani . . 1.000
C C7 0.6689(4) 0.7345(2) 0.1865(5) 0.1001(19) Uani . . 1.000
C C8 0.8634(4) 0.8996(3) 0.4348(6) 0.123(3) Uani . . 1.000
C C9 0.6465(3) 0.47266(18) -0.1526(4) 0.0614(11) Uani . . 1.000
C C10 0.7268(3) 0.45676(17) -0.2509(3) 0.0575(11) Uani . . 1.000
C C11 0.8200(3) 0.41320(19) -0.2048(4) 0.0687(12) Uani . . 1.000
C C12 0.8919(3) 0.3972(2) -0.2976(4) 0.0830(16) Uani . . 1.000
C C13 0.8694(3) 0.4237(2) -0.4419(4) 0.0761(14) Uani . . 1.000
C C14 0.7777(3) 0.46720(19) -0.4891(4) 0.0673(11) Uani . . 1.000
C C15 0.7082(3) 0.48357(18) -0.3941(3) 0.0633(11) Uani . . 1.000
C C16 0.9174(4) 0.4211(3) -0.6809(5) 0.130(2) Uani . . 1.000
C C17 0.5726(3) 0.35971(18) 0.3678(3) 0.0667(11) Uani . . 1.000
C C18 0.6927(4) 0.2616(2) 0.4730(4) 0.0965(19) Uani . . 1.000
C C19 0.5465(4) 0.3088(2) 0.6006(4) 0.1023(18) Uani . . 1.000
H H3 0.80380 0.60040 0.35390 0.1110 Uiso calc R 1.000
H H4 0.90960 0.69340 0.47390 0.1230 Uiso calc R 1.000
H H6 0.71330 0.84050 0.24290 0.1260 Uiso calc R 1.000
H H7 0.60900 0.74640 0.11180 0.1210 Uiso calc R 1.000
H H8A 0.91960 0.93020 0.49230 0.1840 Uiso calc R 1.000
H H8B 0.79360 0.90690 0.46640 0.1840 Uiso calc R 1.000
H H8C 0.85510 0.91250 0.33270 0.1840 Uiso calc R 1.000
H H11 0.83410 0.39450 -0.10950 0.0820 Uiso calc R 1.000
H H12 0.95530 0.36890 -0.26470 0.1000 Uiso calc R 1.000
H H14 0.76290 0.48540 -0.58490 0.0810 Uiso calc R 1.000
H H15 0.64660 0.51360 -0.42620 0.0760 Uiso calc R 1.000
H H16A 0.97430 0.40170 -0.72900 0.1950 Uiso calc R 1.000
H H16B 0.91470 0.47370 -0.69120 0.1950 Uiso calc R 1.000
H H16C 0.84640 0.40050 -0.72520 0.1950 Uiso calc R 1.000
H H17 0.51380 0.39100 0.37590 0.0800 Uiso calc R 1.000
H H18A 0.74780 0.26810 0.56120 0.1450 Uiso calc R 1.000
H H18B 0.72550 0.27170 0.38870 0.1450 Uiso calc R 1.000
H H18C 0.66570 0.21180 0.46810 0.1450 Uiso calc R 1.000
H H19A 0.51470 0.26080 0.60710 0.1540 Uiso calc R 1.000
H H19B 0.48840 0.34520 0.58930 0.1540 Uiso calc R 1.000
H H19C 0.60010 0.31860 0.68890 0.1540 Uiso calc R 1.000

loop_
_atom_type_symbol
_atom_type_description
_atom_type_scat_dispersion_real
_atom_type_scat_dispersion_imag
_atom_type_scat_source
O O 0.0106 0.0060 'International Tables Vol C Tables 4.2.6.8 and 6.1.1.4'
N N 0.0061 0.0033 'International Tables Vol C Tables 4.2.6.8 and 6.1.1.4'
Cu Cu 0.3201 1.2651 'International Tables Vol C Tables 4.2.6.8 and 6.1.1.4'
H H 0.0000 0.0000 'International Tables Vol C Tables 4.2.6.8 and 6.1.1.4'
C C 0.0033 0.0016 'International Tables Vol C Tables 4.2.6.8 and 6.1.1.4'

loop_
_geom_angle_atom_site_label_1
_geom_angle_atom_site_label_2
_geom_angle_atom_site_label_3
_geom_angle_site_symmetry_1
_geom_angle_site_symmetry_3
_geom_angle
_geom_angle_publ_flag
O3 Cu1 O4 . . 88.94(9) yes
O3 Cu1 O5 . . 98.81(8) yes
O1 Cu1 O3 3_665 . 89.18(10) yes
O2 Cu1 O3 3_665 . 168.34(10) yes
O4 Cu1 O5 . . 97.68(9) yes
O1 Cu1 O4 3_665 . 168.57(9) yes
O2 Cu1 O4 3_665 . 88.94(10) yes
O1 Cu1 O5 3_665 . 93.76(9) yes
O2 Cu1 O5 3_665 . 92.84(9) yes
O1 Cu1 O2 3_665 3_665 90.64(10) yes
Cu1 O1 C9 3_665 . 126.4(2) no
Cu1 O2 C1 3_665 . 125.2(2) no
Cu1 O3 C1 . . 122.1(2) no
Cu1 O4 C9 . . 119.8(2) no
Cu1 O5 C17 . . 119.7(2) no
C5 O6 C8 . . 116.1(4) no
C13 O7 C16 . . 118.0(3) no
C17 N1 C18 . . 120.6(3) no
C17 N1 C19 . . 121.7(3) no
C18 N1 C19 . . 117.6(3) no
O2 C1 O3 . . 124.2(3) no
O2 C1 C2 . . 117.6(3) no
O3 C1 C2 . . 118.2(3) no
C1 C2 C3 . . 122.5(3) no
C1 C2 C7 . . 121.7(4) no
C3 C2 C7 . . 115.8(4) no
C2 C3 C4 . . 122.4(4) no
C3 C4 C5 . . 120.5(4) no
O6 C5 C4 . . 114.6(4) no
O6 C5 C6 . . 125.6(3) no
C4 C5 C6 . . 119.9(4) no
C5 C6 C7 . . 119.8(4) no
C2 C7 C6 . . 121.6(4) no
O1 C9 O4 . . 125.1(3) no
O1 C9 C10 . . 117.2(3) no
O4 C9 C10 . . 117.7(3) no
C9 C10 C11 . . 121.4(3) no
C9 C10 C15 . . 120.6(3) no
C11 C10 C15 . . 118.0(3) no
C10 C11 C12 . . 121.0(3) no
C11 C12 C13 . . 119.6(3) no
O7 C13 C12 . . 115.5(3) no
O7 C13 C14 . . 124.4(3) no
C12 C13 C14 . . 120.2(3) no
C13 C14 C15 . . 119.3(3) no
C10 C15 C14 . . 122.0(3) no
O5 C17 N1 . . 127.0(3) no
C2 C3 H3 . . 119.00 no
C4 C3 H3 . . 119.00 no
C3 C4 H4 . . 120.00 no
C5 C4 H4 . . 120.00 no
C5 C6 H6 . . 120.00 no
C7 C6 H6 . . 120.00 no
C2 C7 H7 . . 119.00 no
C6 C7 H7 . . 119.00 no
O6 C8 H8A . . 109.00 no
O6 C8 H8B . . 110.00 no
O6 C8 H8C . . 109.00 no
H8A C8 H8B . . 109.00 no
H8A C8 H8C . . 109.00 no
H8B C8 H8C . . 109.00 no
C10 C11 H11 . . 120.00 no
C12 C11 H11 . . 119.00 no
C11 C12 H12 . . 120.00 no
C13 C12 H12 . . 120.00 no
C13 C14 H14 . . 120.00 no
C15 C14 H14 . . 120.00 no
C10 C15 H15 . . 119.00 no
C14 C15 H15 . . 119.00 no
O7 C16 H16A . . 109.00 no
O7 C16 H16B . . 109.00 no
O7 C16 H16C . . 109.00 no
H16A C16 H16B . . 109.00 no
H16A C16 H16C . . 109.00 no
H16B C16 H16C . . 110.00 no
O5 C17 H17 . . 117.00 no
N1 C17 H17 . . 116.00 no
N1 C18 H18A . . 109.00 no
N1 C18 H18B . . 109.00 no
N1 C18 H18C . . 109.00 no
H18A C18 H18B . . 110.00 no
H18A C18 H18C . . 110.00 no
H18B C18 H18C . . 110.00 no
N1 C19 H19A . . 110.00 no
N1 C19 H19B . . 110.00 no
N1 C19 H19C . . 109.00 no
H19A C19 H19B . . 109.00 no
H19A C19 H19C . . 109.00 no
H19B C19 H19C . . 109.00 no

loop_
_geom_bond_atom_site_label_1
_geom_bond_atom_site_label_2
_geom_bond_site_symmetry_2
_geom_bond_distance
_geom_bond_publ_flag
Cu1 O3 . 1.973(2) yes
Cu1 O4 . 1.951(2) yes
Cu1 O5 . 2.180(2) yes
Cu1 O1 3_665 1.967(2) yes
Cu1 O2 3_665 1.978(3) yes
O1 C9 . 1.262(4) no
O2 C1 . 1.263(4) no
O3 C1 . 1.262(4) no
O4 C9 . 1.262(4) no
O5 C17 . 1.230(4) no
O6 C5 . 1.425(5) no
O6 C8 . 1.368(6) no
O7 C13 . 1.362(5) no
O7 C16 . 1.430(5) no
N1 C17 . 1.316(4) no
N1 C18 . 1.437(6) no
N1 C19 . 1.454(5) no
C1 C2 . 1.501(5) no
C2 C3 . 1.382(6) no
C2 C7 . 1.366(5) no
C3 C4 . 1.370(6) no
C4 C5 . 1.341(5) no
C5 C6 . 1.344(7) no
C6 C7 . 1.408(6) no
C9 C10 . 1.487(5) no
C10 C11 . 1.384(5) no
C10 C15 . 1.389(4) no
C11 C12 . 1.371(5) no
C12 C13 . 1.396(5) no
C13 C14 . 1.371(5) no
C14 C15 . 1.366(5) no
C3 H3 . 0.9300 no
C4 H4 . 0.9300 no
C6 H6 . 0.9300 no
C7 H7 . 0.9300 no
C8 H8A . 0.9600 no
C8 H8B . 0.9600 no
C8 H8C . 0.9600 no
C11 H11 . 0.9300 no
C12 H12 . 0.9300 no
C14 H14 . 0.9300 no
C15 H15 . 0.9300 no
C16 H16A . 0.9600 no
C16 H16B . 0.9600 no
C16 H16C . 0.9600 no
C17 H17 . 0.9300 no
C18 H18A . 0.9600 no
C18 H18B . 0.9600 no
C18 H18C . 0.9600 no
C19 H19A . 0.9600 no
C19 H19B . 0.9600 no
C19 H19C . 0.9600 no

loop_
_geom_contact_atom_site_label_1
_geom_contact_atom_site_label_2
_geom_contact_distance
_geom_contact_site_symmetry_2
_geom_contact_publ_flag
Cu1 O1 3.030(2) . no
Cu1 O2 3.084(2) . no
Cu1 O3 3.165(2) 3_665 no
Cu1 O4 3.203(2) 3_665 no
Cu1 H14 3.5800 1_556 no
Cu1 H18C 3.5900 4_554 no
O1 Cu1 3.030(2) . no
O1 O2 2.805(3) . no
O1 C1 3.403(4) . no
O1 C1 3.328(4) 3_665 no
O1 O3 2.766(3) 3_665 no
O1 O5 3.030(3) 3_665 no
O1 C17 3.054(4) 3_665 no
O2 O1 2.805(3) . no
O2 C9 3.295(4) 3_665 no
O2 Cu1 3.084(2) . no
O2 O4 2.752(3) 3_665 no
O2 O5 3.015(3) 3_665 no
O3 C14 3.378(4) 1_556 no
O3 C9 3.376(4) . no
O3 O5 3.156(3) . no
O3 O1 2.766(3) 3_665 no
O3 O4 2.749(3) . no
O3 Cu1 3.165(2) 3_665 no
O4 C1 3.419(4) . no
O4 O5 3.114(3) . no
O4 O2 2.752(3) 3_665 no
O4 Cu1 3.203(2) 3_665 no
O4 O3 2.749(3) . no
O5 C14 3.296(4) 1_556 no
O5 O2 3.015(3) 3_665 no
O5 O1 3.030(3) 3_665 no
O5 O4 3.114(3) . no
O5 O3 3.156(3) . no
O7 C4 3.244(5) 3_765 no
O1 H17 2.4100 3_665 no
O1 H15 2.4700 . no
O2 H19A 2.9200 2_655 no
O2 H7 2.5100 . no
O3 H3 2.5600 . no
O3 H14 2.5200 1_556 no
O4 H18C 2.7300 4_554 no
O4 H11 2.5100 . no
O5 H18B 2.3800 . no
O5 H16C 2.8600 1_556 no
O5 H19A 2.8700 4_554 no
O7 H4 2.4800 3_765 no
N1 H7 2.8000 2_645 no
C1 C9 3.572(5) 3_665 no
C4 O7 3.244(5) 3_765 no
C8 C9 3.495(6) 4_565 no
C8 C10 3.381(6) 4_565 no
C9 C8 3.495(6) 4_564 no
C9 C1 3.572(5) 3_665 no
C10 C8 3.381(6) 4_564 no
C10 C19 3.576(5) 1_554 no
C14 C17 3.249(5) 1_554 no
C14 O5 3.296(4) 1_554 no
C14 O3 3.378(4) 1_554 no
C15 C17 3.354(4) 1_554 no
C17 C14 3.249(5) 1_556 no
C17 C15 3.354(4) 1_556 no
C19 C10 3.576(5) 1_556 no
C1 H8B 2.8600 4_564 no
C2 H19B 3.0900 3_666 no
C3 H14 3.1000 1_556 no
C6 H8C 2.6600 . no
C6 H8B 2.8100 . no
C8 H16A 3.0000 2_754 no
C8 H6 2.5300 . no
C9 H8B 2.9100 4_564 no
C10 H19C 2.9400 1_554 no
C10 H8C 2.8700 4_564 no
C12 H18A 3.0700 1_554 no
C14 H16B 2.7400 . no
C14 H3 2.8700 1_554 no
C14 H16C 2.7600 . no
C16 H14 2.5200 . no
C17 H7 3.0600 2_645 no
C18 H19C 3.0300 4_554 no
C19 H7 2.7000 2_645 no
H3 O3 2.5600 . no
H3 C14 2.8700 1_556 no
H3 H14 2.2400 1_556 no
H4 O7 2.4800 3_765 no
H6 C8 2.5300 . no
H6 H8B 2.4300 . no
H6 H8C 2.2000 . no
H7 O2 2.5100 . no
H7 N1 2.8000 2_655 no
H7 C17 3.0600 2_655 no
H7 C19 2.7000 2_655 no
H7 H19A 2.3000 2_655 no
H8B C6 2.8100 . no
H8B H6 2.4300 . no
H8B C1 2.8600 4_565 no
H8B C9 2.9100 4_565 no
H8C C6 2.6600 . no
H8C H6 2.2000 . no
H8C H16A 2.4600 2_754 no
H8C C10 2.8700 4_565 no
H11 O4 2.5100 . no
H14 Cu1 3.5800 1_554 no
H14 O3 2.5200 1_554 no
H14 C3 3.1000 1_554 no
H14 C16 2.5200 . no
H14 H3 2.2400 1_554 no
H14 H16B 2.2700 . no
H14 H16C 2.3700 . no
H15 O1 2.4700 . no
H16A C8 3.0000 2_744 no
H16A H8C 2.4600 2_744 no
H16B C14 2.7400 . no
H16B H14 2.2700 . no
H16C O5 2.8600 1_554 no
H16C C14 2.7600 . no
H16C H14 2.3700 . no
H17 H19B 2.2200 . no
H17 O1 2.4100 3_665 no
H18A C12 3.0700 1_556 no
H18A H19C 2.5100 . no
H18B O5 2.3800 . no
H18C H19A 2.6000 . no
H18C Cu1 3.5900 4_555 no
H18C O4 2.7300 4_555 no
H19A H18C 2.6000 . no
H19A O2 2.9200 2_645 no
H19A H7 2.3000 2_645 no
H19A O5 2.8700 4_555 no
H19B H17 2.2200 . no
H19B C2 3.0900 3_666 no
H19C C10 2.9400 1_556 no
H19C H18A 2.5100 . no
H19C C18 3.0300 4_555 no

loop_
_geom_hbond_atom_site_label_D
_geom_hbond_atom_site_label_H
_geom_hbond_atom_site_label_A
_geom_hbond_site_symmetry_A
_geom_hbond_distance_DH
_geom_hbond_distance_HA
_geom_hbond_distance_DA
_geom_hbond_angle_DHA
_geom_hbond_publ_flag
C4 H4 O7 3_765 0.9300 2.4800 3.244(5) 139.00 no
C14 H14 O3 1_554 0.9300 2.5200 3.378(4) 154.00 no
C17 H17 O1 3_665 0.9300 2.4100 3.054(4) 126.00 no
C18 H18B O5 . 0.9600 2.3800 2.798(4) 105.00 no

loop_
_geom_torsion_atom_site_label_1
_geom_torsion_atom_site_label_2
_geom_torsion_atom_site_label_3
_geom_torsion_atom_site_label_4
_geom_torsion_site_symmetry_1
_geom_torsion_site_symmetry_3
_geom_torsion_site_symmetry_4
_geom_torsion
_geom_torsion_publ_flag
O4 Cu1 O3 C1 . . . 89.3(3) no
O5 Cu1 O3 C1 . . . -173.1(3) no
O1 Cu1 O3 C1 3_665 . . -79.5(3) no
O3 Cu1 O4 C9 . . . -88.0(2) no
O5 Cu1 O4 C9 . . . 173.3(2) no
O2 Cu1 O4 C9 3_665 . . 80.6(2) no
O3 Cu1 O5 C17 . . . 86.5(2) no
O4 Cu1 O5 C17 . . . 176.6(2) no
O1 Cu1 O5 C17 3_665 . . -3.3(2) no
O2 Cu1 O5 C17 3_665 . . -94.1(2) no
O3 Cu1 O1 C9 . 3_665 3_665 85.9(3) no
O5 Cu1 O1 C9 . 3_665 3_665 -175.3(3) no
O4 Cu1 O2 C1 . 3_665 3_665 -89.8(3) no
O5 Cu1 O2 C1 . 3_665 3_665 172.6(3) no
Cu1 O1 C9 O4 3_665 . . -1.6(5) no
Cu1 O1 C9 C10 3_665 . . 177.4(2) no
Cu1 O2 C1 O3 3_665 . . -1.7(5) no
Cu1 O2 C1 C2 3_665 . . 179.1(2) no
Cu1 O3 C1 O2 . . . -0.6(5) no
Cu1 O3 C1 C2 . . . 178.6(2) no
Cu1 O4 C9 O1 . . . 2.9(5) no
Cu1 O4 C9 C10 . . . -176.1(2) no
Cu1 O5 C17 N1 . . . 179.6(3) no
C8 O6 C5 C4 . . . -172.9(4) no
C8 O6 C5 C6 . . . 6.1(7) no
C16 O7 C13 C12 . . . 173.5(4) no
C16 O7 C13 C14 . . . -5.3(6) no
C18 N1 C17 O5 . . . 1.2(6) no
C19 N1 C17 O5 . . . 178.1(3) no
O2 C1 C2 C3 . . . -170.9(4) no
O2 C1 C2 C7 . . . 9.5(6) no
O3 C1 C2 C3 . . . 9.8(6) no
O3 C1 C2 C7 . . . -169.8(4) no
C1 C2 C3 C4 . . . -179.7(4) no
C7 C2 C3 C4 . . . 0.0(7) no
C1 C2 C7 C6 . . . 178.2(4) no
C3 C2 C7 C6 . . . -1.5(7) no
C2 C3 C4 C5 . . . 0.6(7) no
C3 C4 C5 O6 . . . 179.4(4) no
C3 C4 C5 C6 . . . 0.4(7) no
O6 C5 C6 C7 . . . 179.2(4) no
C4 C5 C6 C7 . . . -1.9(7) no
C5 C6 C7 C2 . . . 2.5(7) no
O1 C9 C10 C11 . . . 172.9(3) no
O1 C9 C10 C15 . . . -9.1(5) no
O4 C9 C10 C11 . . . -8.0(5) no
O4 C9 C10 C15 . . . 170.0(3) no
C9 C10 C11 C12 . . . 178.2(3) no
C15 C10 C11 C12 . . . 0.2(5) no
C9 C10 C15 C14 . . . -177.0(3) no
C11 C10 C15 C14 . . . 1.0(5) no
C10 C11 C12 C13 . . . -1.6(5) no
C11 C12 C13 O7 . . . -177.0(3) no
C11 C12 C13 C14 . . . 1.9(5) no
O7 C13 C14 C15 . . . 178.1(3) no
C12 C13 C14 C15 . . . -0.7(5) no
C13 C14 C15 C10 . . . -0.7(5) no
